data_7003000
loop_
_publ_author_name
'Liu, Yan-Cheng'
'Chen, Zhen-Feng'
'Liu, Li-Min'
'Peng, Yan'
'Hong, Xue'
'Yang, Bin'
'Liu, Hua-Gang'
'Liang, Hong'
'Orvig, Chris'

_publ_section_title
;
 Divalent later transition metal complexes of the traditional chinese
 medicine (TCM) liriodenine: coordination chemistry, cytotoxicity and
 DNA binding studies
;
_journal_issue 48
_journal_name_full 'Dalton Transactions'
_journal_page_first 10813
_journal_page_last 10823
_journal_paper_doi 10.1039/b912553a
_journal_year 2009
_chemical_formula_moiety 'C34 H22 Co N2 O8, C38 H30 Co N2 O8, 4(Cl O4) '
_chemical_formula_sum 'C72 H52 Cl4 Co2 N4 O32'
_chemical_formula_weight 1744.84
_chemical_name_systematic
;
?
;
_space_group_IT_number 2
_symmetry_cell_setting triclinic
_symmetry_Int_Tables_number 2
_symmetry_space_group_name_Hall '-P 1'
_symmetry_space_group_name_H-M 'P -1'
_atom_sites_solution_hydrogens geom
_atom_sites_solution_primary direct
_atom_sites_solution_secondary difmap
_audit_creation_method SHELXL-97
_cell_angle_alpha 91.866(5)
_cell_angle_beta 96.362(4)
_cell_angle_gamma 115.633(6)
_cell_formula_units_Z 1
_cell_length_a 11.226(3)
_cell_length_b 11.564(3)
_cell_length_c 14.772(3)
_cell_measurement_reflns_used 5050
_cell_measurement_temperature 193(2)
_cell_measurement_theta_max 25.3
_cell_measurement_theta_min 3.2
_cell_volume 1711.3(7)
_computing_cell_refinement CrystalClear
_computing_data_collection CrystalClear
_computing_data_reduction CrystalStructure
_computing_structure_refinement 'SHELXL-97 (Sheldrick, 1997)'
_computing_structure_solution 'SHELXS-97 (Sheldrick, 1990)'
_diffrn_ambient_temperature 193(2)
_diffrn_detector_area_resol_mean 7.31
_diffrn_measured_fraction_theta_full 0.995
_diffrn_measured_fraction_theta_max 0.995
_diffrn_measurement_device_type 'Rigaku Mercury'
_diffrn_measurement_method \w
_diffrn_radiation_monochromator graphite
_diffrn_radiation_source 'fine-focus sealed tube'
_diffrn_radiation_type MoK\a
_diffrn_radiation_wavelength 0.71070
_diffrn_reflns_av_R_equivalents 0.0528
_diffrn_reflns_av_sigmaI/netI 0.0741
_diffrn_reflns_limit_h_max 13
_diffrn_reflns_limit_h_min -12
_diffrn_reflns_limit_k_max 13
_diffrn_reflns_limit_k_min -13
_diffrn_reflns_limit_l_max 17
_diffrn_reflns_limit_l_min -17
_diffrn_reflns_number 17071
_diffrn_reflns_theta_full 25.35
_diffrn_reflns_theta_max 25.35
_diffrn_reflns_theta_min 3.21
_exptl_absorpt_coefficient_mu 0.743
_exptl_absorpt_correction_T_max 0.928
_exptl_absorpt_correction_T_min 0.859
_exptl_absorpt_correction_type multi-scan
_exptl_absorpt_process_details 'Jacobson, R. (1998) Private communication'
_exptl_crystal_colour brown
_exptl_crystal_density_diffrn 1.693
_exptl_crystal_density_method 'not measured'
_exptl_crystal_description block
_exptl_crystal_F_000 890
_exptl_crystal_size_max 0.20
_exptl_crystal_size_mid 0.18
_exptl_crystal_size_min 0.10
_refine_diff_density_max 1.194
_refine_diff_density_min -0.954
_refine_diff_density_rms 0.107
_refine_ls_extinction_method none
_refine_ls_goodness_of_fit_ref 1.120
_refine_ls_hydrogen_treatment mixed
_refine_ls_matrix_type full
_refine_ls_number_parameters 523
_refine_ls_number_reflns 6240
_refine_ls_number_restraints 6
_refine_ls_restrained_S_all 1.125
_refine_ls_R_factor_all 0.1321
_refine_ls_R_factor_gt 0.0947
_refine_ls_shift/su_max 0.000
_refine_ls_shift/su_mean 0.000
_refine_ls_structure_factor_coef Fsqd
_refine_ls_weighting_details 'calc w=1/[\s^2^(Fo^2^)+(0.1425P)^2^+1.9760P] where P=(Fo^2^+2Fc^2^)/3'
_refine_ls_weighting_scheme calc
_refine_ls_wR_factor_gt 0.2446
_refine_ls_wR_factor_ref 0.2762
_reflns_number_gt 4237
_reflns_number_total 6240
_reflns_threshold_expression >2sigma(I)
_cod_data_source_file b912553a.txt
_cod_data_source_block shelxl2
_cod_original_cell_volume 1711.4(7)
_cod_original_sg_symbol_Hall '-p 1'
_cod_original_sg_symbol_H-M 'p -1'
_cod_database_code 7003000

loop_
_symmetry_equiv_pos_as_xyz
'x, y, z'
'-x, -y, -z'

loop_
_atom_site_label
_atom_site_type_symbol
_atom_site_fract_x
_atom_site_fract_y
_atom_site_fract_z
_atom_site_U_iso_or_equiv
_atom_site_adp_type
_atom_site_occupancy
_atom_site_symmetry_multiplicity
_atom_site_calc_flag
_atom_site_refinement_flags
_atom_site_disorder_assembly
_atom_site_disorder_group
Co1 Co 0.0000 0.5000 0.5000 0.0398(4) Uani 1 2 d S . .
Co2 Co 0.5000 0.5000 0.0000 0.0411(4) Uani 1 2 d S . .
Cl1 Cl 0.84653(18) 0.62071(17) 0.76351(12) 0.0529(5) Uani 1 1 d . . .
Cl2 Cl 0.0015(2) 0.80823(19) 0.26134(14) 0.0628(6) Uani 1 1 d D . .
O1 O 0.2051(4) 0.5608(4) 0.5049(3) 0.0465(11) Uani 1 1 d . . .
O2 O 0.5028(5) 1.2631(4) 0.6836(4) 0.0629(14) Uani 1 1 d . . .
O3 O 0.6168(5) 1.1434(4) 0.6606(4) 0.0564(13) Uani 1 1 d . . .
O4 O 0.0264(7) 0.4796(6) 0.6398(4) 0.0622(14) Uani 1 1 d D . .
H4A H 0.044(8) 0.544(5) 0.674(5) 0.07(3) Uiso 1 1 d D . .
H4B H -0.050(3) 0.424(6) 0.638(6) 0.06(3) Uiso 1 1 d D . .
O5 O 0.6040(4) 0.6877(4) 0.0628(3) 0.0501(12) Uani 1 1 d . . .
O6 O 0.0807(5) 0.9370(5) 0.0271(4) 0.0619(14) Uani 1 1 d . . .
O7 O 0.2973(5) 1.0459(5) 0.0989(4) 0.0579(13) Uani 1 1 d . . .
O8 O 0.4443(6) 0.4284(6) 0.1244(4) 0.0709(16) Uani 1 1 d D . .
H8 H 0.384(6) 0.438(8) 0.147(5) 0.07(3) Uiso 1 1 d D . .
O9 O 0.9794(6) 0.6270(7) 0.7636(4) 0.0870(19) Uani 1 1 d . . .
O10 O 0.7728(7) 0.5684(6) 0.6761(4) 0.091(2) Uani 1 1 d . . .
O11 O 0.7887(7) 0.5445(8) 0.8298(5) 0.109(3) Uani 1 1 d . . .
O12 O 0.8640(8) 0.7476(7) 0.7810(6) 0.118(3) Uani 1 1 d . . .
O13 O -0.0882(9) 0.7730(9) 0.1824(6) 0.124(3) Uiso 1 1 d . . .
O14 O -0.0868(15) 0.7397(14) 0.3227(10) 0.118(5) Uiso 0.60 1 d PD . .
O14' O -0.001(3) 0.797(3) 0.3563(12) 0.151(9) Uiso 0.40 1 d PD . .
O15 O 0.0360(13) 0.9417(12) 0.2842(8) 0.097(3) Uiso 0.60 1 d P . .
O15' O 0.117(2) 0.920(2) 0.2407(17) 0.147(8) Uiso 0.40 1 d PD . .
O16 O 0.092(2) 0.760(2) 0.2829(15) 0.161(7) Uiso 0.60 1 d P . .
O16' O 0.085(2) 0.758(2) 0.2248(16) 0.107(6) Uiso 0.40 1 d P . .
N1 N 0.0736(5) 0.7004(5) 0.5323(4) 0.0404(12) Uani 1 1 d . . .
N2 N 0.3505(5) 0.5624(5) -0.0102(3) 0.0370(12) Uani 1 1 d . . .
C1 C 0.2743(6) 0.6771(6) 0.5318(4) 0.0406(15) Uani 1 1 d . . .
C2 C 0.4177(6) 0.7338(6) 0.5509(4) 0.0417(15) Uani 1 1 d . . .
C3 C 0.4809(7) 0.6559(7) 0.5368(5) 0.0550(19) Uani 1 1 d . . .
H3 H 0.4297 0.5700 0.5103 0.066 Uiso 1 1 calc R . .
C4 C 0.6174(7) 0.7016(7) 0.5609(6) 0.061(2) Uani 1 1 d . . .
H4C H 0.6608 0.6491 0.5493 0.073 Uiso 1 1 calc R . .
C5 C 0.6884(7) 0.8251(7) 0.6019(6) 0.0584(19) Uani 1 1 d . . .
H5 H 0.7809 0.8553 0.6223 0.070 Uiso 1 1 calc R . .
C6 C 0.6309(7) 0.9058(7) 0.6142(5) 0.0493(17) Uani 1 1 d . . .
H6 H 0.6842 0.9919 0.6398 0.059 Uiso 1 1 calc R . .
C7 C 0.4933(7) 0.8619(6) 0.5892(5) 0.0443(15) Uani 1 1 d . . .
C8 C 0.4244(6) 0.9424(6) 0.6006(4) 0.0380(14) Uani 1 1 d . . .
C9 C 0.2818(6) 0.8895(6) 0.5790(4) 0.0377(14) Uani 1 1 d . . .
C10 C 0.2082(6) 0.7599(6) 0.5491(4) 0.0369(14) Uani 1 1 d . . .
C11 C 0.0091(7) 0.7730(7) 0.5449(5) 0.0462(16) Uani 1 1 d . . .
H11 H -0.0856 0.7325 0.5330 0.055 Uiso 1 1 calc R . .
C12 C 0.0706(7) 0.9000(7) 0.5734(5) 0.0511(17) Uani 1 1 d . . .
H12 H 0.0194 0.9463 0.5799 0.061 Uiso 1 1 calc R . .
C13 C 0.2100(7) 0.9630(6) 0.5934(4) 0.0424(15) Uani 1 1 d . . .
C14 C 0.2808(8) 1.0956(7) 0.6277(5) 0.0506(17) Uani 1 1 d . . .
H14 H 0.2359 1.1477 0.6357 0.061 Uiso 1 1 calc R . .
C15 C 0.4140(7) 1.1426(6) 0.6482(5) 0.0501(17) Uani 1 1 d . . .
C16 C 0.4833(7) 1.0669(6) 0.6344(5) 0.0469(16) Uani 1 1 d . . .
C17 C 0.6319(8) 1.2672(7) 0.6957(6) 0.058(2) Uani 1 1 d . . .
H17A H 0.6692 1.2845 0.7614 0.070 Uiso 1 1 calc R . .
H17B H 0.6929 1.3361 0.6621 0.070 Uiso 1 1 calc R . .
C18 C 0.5326(6) 0.7452(6) 0.0676(4) 0.0395(14) Uani 1 1 d . . .
C19 C 0.5889(6) 0.8766(6) 0.1089(4) 0.0425(15) Uani 1 1 d . . .
C20 C 0.7229(7) 0.9390(7) 0.1454(5) 0.0528(18) Uani 1 1 d . . .
H20 H 0.7766 0.8941 0.1446 0.063 Uiso 1 1 calc R . .
C21 C 0.7790(8) 1.0644(7) 0.1827(5) 0.0575(19) Uani 1 1 d . . .
H21 H 0.8717 1.1076 0.2047 0.069 Uiso 1 1 calc R . .
C22 C 0.6997(8) 1.1269(7) 0.1879(5) 0.057(2) Uani 1 1 d . . .
H22 H 0.7386 1.2132 0.2147 0.069 Uiso 1 1 calc R . .
C23 C 0.5629(8) 1.0670(6) 0.1546(4) 0.0496(17) Uani 1 1 d . . .
H23 H 0.5095 1.1113 0.1600 0.060 Uiso 1 1 calc R . .
C24 C 0.5060(7) 0.9396(6) 0.1131(4) 0.0413(15) Uani 1 1 d . . .
C25 C 0.3641(7) 0.8755(6) 0.0729(4) 0.0395(15) Uani 1 1 d . . .
C26 C 0.3111(6) 0.7455(6) 0.0301(4) 0.0370(14) Uani 1 1 d . . .
C27 C 0.3926(6) 0.6824(6) 0.0287(4) 0.0379(14) Uani 1 1 d . . .
C28 C 0.2224(6) 0.4987(6) -0.0514(4) 0.0412(15) Uani 1 1 d . . .
H28 H 0.1916 0.4135 -0.0787 0.049 Uiso 1 1 calc R . .
C29 C 0.1363(6) 0.5546(6) -0.0546(4) 0.0419(15) Uani 1 1 d . . .
H29 H 0.0480 0.5079 -0.0854 0.050 Uiso 1 1 calc R . .
C30 C 0.1749(6) 0.6770(6) -0.0142(4) 0.0385(14) Uani 1 1 d . . .
C31 C 0.0895(7) 0.7365(6) -0.0160(5) 0.0429(15) Uani 1 1 d . . .
H31 H -0.0006 0.6932 -0.0443 0.051 Uiso 1 1 calc R . .
C32 C 0.1409(7) 0.8600(7) 0.0249(5) 0.0466(16) Uani 1 1 d . . .
C33 C 0.2750(8) 0.9248(6) 0.0678(5) 0.0477(17) Uani 1 1 d . . .
C34 C 0.1732(9) 1.0548(8) 0.0782(7) 0.071(2) Uani 1 1 d . . .
H34A H 0.1399 1.0670 0.1354 0.085 Uiso 1 1 calc R . .
H34B H 0.1858 1.1287 0.0419 0.085 Uiso 1 1 calc R . .
C35 C 0.5157(16) 0.3849(13) 0.2012(10) 0.137(6) Uani 1 1 d . . .
H35A H 0.4512 0.3242 0.2377 0.165 Uiso 1 1 calc R . .
H35B H 0.5670 0.3431 0.1760 0.165 Uiso 1 1 calc R . .
C36 C 0.5995(15) 0.4985(12) 0.2532(10) 0.128(5) Uani 1 1 d . . .
H36A H 0.6443 0.5649 0.2128 0.192 Uiso 1 1 calc R . .
H36B H 0.6663 0.4849 0.2940 0.192 Uiso 1 1 calc R . .
H36C H 0.5472 0.5265 0.2896 0.192 Uiso 1 1 calc R . .

loop_
_atom_site_aniso_label
_atom_site_aniso_U_11
_atom_site_aniso_U_22
_atom_site_aniso_U_33
_atom_site_aniso_U_23
_atom_site_aniso_U_13
_atom_site_aniso_U_12
Co1 0.0350(7) 0.0314(7) 0.0487(7) -0.0018(5) 0.0037(5) 0.0114(5)
Co2 0.0397(7) 0.0420(7) 0.0491(7) 0.0017(6) 0.0117(6) 0.0237(6)
Cl1 0.0509(10) 0.0463(10) 0.0617(11) -0.0101(8) -0.0017(9) 0.0246(8)
Cl2 0.0655(12) 0.0472(11) 0.0720(12) -0.0057(9) -0.0096(10) 0.0264(9)
O1 0.042(3) 0.029(2) 0.065(3) -0.011(2) 0.005(2) 0.014(2)
O2 0.068(4) 0.028(2) 0.082(4) -0.014(2) 0.012(3) 0.013(2)
O3 0.044(3) 0.036(3) 0.074(3) -0.016(2) 0.001(2) 0.007(2)
O4 0.075(4) 0.056(4) 0.057(3) 0.004(3) 0.007(3) 0.032(3)
O5 0.033(2) 0.043(3) 0.073(3) -0.002(2) 0.005(2) 0.017(2)
O6 0.071(3) 0.051(3) 0.084(4) 0.002(3) 0.015(3) 0.045(3)
O7 0.067(3) 0.044(3) 0.071(3) -0.006(2) 0.004(3) 0.034(3)
O8 0.082(4) 0.098(5) 0.058(3) 0.026(3) 0.026(3) 0.058(4)
O9 0.066(4) 0.103(5) 0.095(5) -0.020(4) 0.012(3) 0.041(4)
O10 0.117(5) 0.068(4) 0.079(4) -0.007(3) -0.030(4) 0.043(4)
O11 0.089(5) 0.127(6) 0.088(5) 0.031(5) 0.028(4) 0.022(5)
O12 0.097(5) 0.066(4) 0.193(8) -0.048(5) -0.019(5) 0.050(4)
N1 0.037(3) 0.037(3) 0.048(3) -0.001(2) 0.008(2) 0.017(2)
N2 0.036(3) 0.031(3) 0.043(3) 0.002(2) 0.010(2) 0.013(2)
C1 0.041(4) 0.037(4) 0.046(3) 0.003(3) 0.012(3) 0.017(3)
C2 0.035(3) 0.035(3) 0.052(4) -0.003(3) 0.006(3) 0.014(3)
C3 0.046(4) 0.040(4) 0.075(5) -0.007(4) 0.006(4) 0.016(3)
C4 0.039(4) 0.049(4) 0.095(6) -0.002(4) 0.002(4) 0.021(3)
C5 0.041(4) 0.049(4) 0.080(5) -0.007(4) 0.001(4) 0.019(3)
C6 0.038(4) 0.041(4) 0.060(4) -0.007(3) 0.002(3) 0.011(3)
C7 0.044(4) 0.035(3) 0.048(4) 0.002(3) 0.009(3) 0.012(3)
C8 0.037(3) 0.029(3) 0.041(3) -0.002(3) 0.007(3) 0.008(3)
C9 0.042(3) 0.032(3) 0.039(3) -0.002(3) 0.009(3) 0.016(3)
C10 0.034(3) 0.033(3) 0.047(3) 0.006(3) 0.009(3) 0.016(3)
C11 0.038(4) 0.045(4) 0.058(4) 0.002(3) 0.006(3) 0.020(3)
C12 0.056(4) 0.042(4) 0.061(4) 0.001(3) 0.010(4) 0.026(3)
C13 0.046(4) 0.037(4) 0.043(3) 0.001(3) 0.009(3) 0.015(3)
C14 0.063(5) 0.042(4) 0.053(4) -0.004(3) 0.016(4) 0.028(4)
C15 0.055(4) 0.029(3) 0.061(4) -0.004(3) 0.011(4) 0.014(3)
C16 0.050(4) 0.034(4) 0.047(4) -0.003(3) 0.008(3) 0.009(3)
C17 0.055(5) 0.037(4) 0.067(5) -0.012(3) 0.013(4) 0.006(3)
C18 0.035(3) 0.037(3) 0.046(3) 0.007(3) 0.010(3) 0.014(3)
C19 0.040(4) 0.036(3) 0.045(4) 0.002(3) 0.010(3) 0.010(3)
C20 0.055(4) 0.049(4) 0.047(4) 0.008(3) 0.000(3) 0.017(4)
C21 0.052(4) 0.050(4) 0.052(4) 0.001(3) 0.004(4) 0.006(4)
C22 0.064(5) 0.037(4) 0.044(4) -0.004(3) -0.001(4) 0.000(4)
C23 0.069(5) 0.035(4) 0.041(4) 0.001(3) 0.015(3) 0.018(3)
C24 0.052(4) 0.031(3) 0.037(3) 0.003(3) 0.012(3) 0.013(3)
C25 0.053(4) 0.032(3) 0.038(3) 0.005(3) 0.015(3) 0.020(3)
C26 0.041(3) 0.033(3) 0.038(3) 0.004(3) 0.009(3) 0.017(3)
C27 0.038(3) 0.035(3) 0.038(3) 0.000(3) 0.006(3) 0.013(3)
C28 0.037(3) 0.029(3) 0.057(4) -0.006(3) 0.012(3) 0.013(3)
C29 0.034(3) 0.036(3) 0.051(4) 0.002(3) 0.005(3) 0.011(3)
C30 0.046(4) 0.035(3) 0.039(3) 0.009(3) 0.015(3) 0.020(3)
C31 0.044(4) 0.043(4) 0.053(4) 0.009(3) 0.011(3) 0.028(3)
C32 0.056(4) 0.046(4) 0.051(4) 0.007(3) 0.018(3) 0.032(3)
C33 0.066(5) 0.040(4) 0.048(4) 0.001(3) 0.017(3) 0.030(4)
C34 0.077(6) 0.064(5) 0.094(6) -0.005(5) 0.023(5) 0.050(5)
C35 0.181(14) 0.088(9) 0.127(11) 0.009(8) 0.096(11) 0.028(9)
C36 0.146(12) 0.078(8) 0.145(11) 0.022(8) 0.077(10) 0.020(8)

loop_
_atom_type_symbol
_atom_type_description
_atom_type_scat_dispersion_real
_atom_type_scat_dispersion_imag
_atom_type_scat_source
C C 0.0033 0.0016 'International Tables Vol C Tables 4.2.6.8 and 6.1.1.4'
H H 0.0000 0.0000 'International Tables Vol C Tables 4.2.6.8 and 6.1.1.4'
Cl Cl 0.1484 0.1585 'International Tables Vol C Tables 4.2.6.8 and 6.1.1.4'
Co Co 0.3494 0.9721 'International Tables Vol C Tables 4.2.6.8 and 6.1.1.4'
N N 0.0061 0.0033 'International Tables Vol C Tables 4.2.6.8 and 6.1.1.4'
O O 0.0106 0.0060 'International Tables Vol C Tables 4.2.6.8 and 6.1.1.4'

loop_
_geom_angle_atom_site_label_1
_geom_angle_atom_site_label_2
_geom_angle_atom_site_label_3
_geom_angle
_geom_angle_site_symmetry_1
_geom_angle_site_symmetry_3
_geom_angle_publ_flag
O1 Co1 O1 180.000(1) 2_566 . ?
O1 Co1 O4 86.9(2) 2_566 2_566 ?
O1 Co1 O4 93.1(2) . 2_566 ?
O1 Co1 O4 93.1(2) 2_566 . ?
O1 Co1 O4 86.9(2) . . ?
O4 Co1 O4 180.000(2) 2_566 . ?
O1 Co1 N1 78.75(18) 2_566 2_566 ?
O1 Co1 N1 101.25(18) . 2_566 ?
O4 Co1 N1 88.5(2) 2_566 2_566 ?
O4 Co1 N1 91.5(2) . 2_566 ?
O1 Co1 N1 101.25(18) 2_566 . ?
O1 Co1 N1 78.75(18) . . ?
O4 Co1 N1 91.5(2) 2_566 . ?
O4 Co1 N1 88.5(2) . . ?
N1 Co1 N1 180.0(3) 2_566 . ?
O8 Co2 O8 180.0(4) 2_665 . ?
O8 Co2 N2 89.3(2) 2_665 2_665 ?
O8 Co2 N2 90.7(2) . 2_665 ?
O8 Co2 N2 90.7(2) 2_665 . ?
O8 Co2 N2 89.3(2) . . ?
N2 Co2 N2 180.0(3) 2_665 . ?
O8 Co2 O5 91.2(2) 2_665 2_665 ?
O8 Co2 O5 88.8(2) . 2_665 ?
N2 Co2 O5 78.65(18) 2_665 2_665 ?
N2 Co2 O5 101.35(18) . 2_665 ?
O8 Co2 O5 88.8(2) 2_665 . ?
O8 Co2 O5 91.2(2) . . ?
N2 Co2 O5 101.35(18) 2_665 . ?
N2 Co2 O5 78.65(18) . . ?
O5 Co2 O5 180.0(3) 2_665 . ?
O11 Cl1 O12 112.2(6) . . ?
O11 Cl1 O10 111.3(5) . . ?
O12 Cl1 O10 110.3(5) . . ?
O11 Cl1 O9 107.7(5) . . ?
O12 Cl1 O9 106.9(4) . . ?
O10 Cl1 O9 108.3(4) . . ?
O16 Cl2 O13 125.0(10) . . ?
O16 Cl2 O14 96.2(11) . . ?
O13 Cl2 O14 98.8(8) . . ?
O16 Cl2 O14' 77.6(14) . . ?
O13 Cl2 O14' 138.3(14) . . ?
O16 Cl2 O15 120.8(10) . . ?
O13 Cl2 O15 105.3(6) . . ?
O14 Cl2 O15 105.5(8) . . ?
O14' Cl2 O15 85.0(13) . . ?
O13 Cl2 O16' 93.9(10) . . ?
O14 Cl2 O16' 120.5(11) . . ?
O14' Cl2 O16' 112.5(14) . . ?
O15 Cl2 O16' 126.4(10) . . ?
O16 Cl2 O15' 83.9(14) . . ?
O13 Cl2 O15' 104.7(11) . . ?
O14 Cl2 O15' 151.1(12) . . ?
O14' Cl2 O15' 112.9(17) . . ?
O15 Cl2 O15' 52.3(11) . . ?
O16' Cl2 O15' 74.6(13) . . ?
C1 O1 Co1 114.1(4) . . ?
C15 O2 C17 108.1(5) . . ?
C16 O3 C17 107.7(5) . . ?
Co1 O4 H4A 116(6) . . ?
Co1 O4 H4B 93(6) . . ?
H4A O4 H4B 114(9) . . ?
C18 O5 Co2 113.4(4) . . ?
C32 O6 C34 107.2(6) . . ?
C33 O7 C34 107.1(6) . . ?
C35 O8 Co2 131.5(6) . . ?
C35 O8 H8 106(6) . . ?
Co2 O8 H8 121(6) . . ?
C11 N1 C10 117.0(5) . . ?
C11 N1 Co1 130.8(4) . . ?
C10 N1 Co1 112.0(4) . . ?
C27 N2 C28 118.7(5) . . ?
C27 N2 Co2 112.9(4) . . ?
C28 N2 Co2 128.4(4) . . ?
O1 C1 C2 122.6(6) . . ?
O1 C1 C10 119.6(6) . . ?
C2 C1 C10 117.8(6) . . ?
C3 C2 C7 119.8(6) . . ?
C3 C2 C1 118.3(6) . . ?
C7 C2 C1 121.8(6) . . ?
C4 C3 C2 121.1(7) . . ?
C4 C3 H3 119.5 . . ?
C2 C3 H3 119.5 . . ?
C5 C4 C3 118.1(7) . . ?
C5 C4 H4C 120.9 . . ?
C3 C4 H4C 120.9 . . ?
C6 C5 C4 122.5(7) . . ?
C6 C5 H5 118.7 . . ?
C4 C5 H5 118.7 . . ?
C5 C6 C7 120.1(6) . . ?
C5 C6 H6 120.0 . . ?
C7 C6 H6 120.0 . . ?
C6 C7 C2 118.3(6) . . ?
C6 C7 C8 123.3(6) . . ?
C2 C7 C8 118.4(6) . . ?
C16 C8 C9 114.1(6) . . ?
C16 C8 C7 125.2(6) . . ?
C9 C8 C7 120.6(5) . . ?
C10 C9 C13 117.5(6) . . ?
C10 C9 C8 119.9(5) . . ?
C13 C9 C8 122.4(5) . . ?
N1 C10 C9 123.9(5) . . ?
N1 C10 C1 114.9(5) . . ?
C9 C10 C1 121.1(5) . . ?
N1 C11 C12 124.1(6) . . ?
N1 C11 H11 117.9 . . ?
C12 C11 H11 117.9 . . ?
C11 C12 C13 119.8(6) . . ?
C11 C12 H12 120.1 . . ?
C13 C12 H12 120.1 . . ?
C12 C13 C9 117.6(6) . . ?
C12 C13 C14 122.6(6) . . ?
C9 C13 C14 119.8(6) . . ?
C15 C14 C13 116.6(6) . . ?
C15 C14 H14 121.7 . . ?
C13 C14 H14 121.7 . . ?
C14 C15 O2 128.1(6) . . ?
C14 C15 C16 122.5(6) . . ?
O2 C15 C16 109.4(6) . . ?
C8 C16 O3 127.6(6) . . ?
C8 C16 C15 124.5(6) . . ?
O3 C16 C15 107.9(6) . . ?
O2 C17 O3 106.8(5) . . ?
O2 C17 H17A 110.4 . . ?
O3 C17 H17A 110.4 . . ?
O2 C17 H17B 110.4 . . ?
O3 C17 H17B 110.4 . . ?
H17A C17 H17B 108.6 . . ?
O5 C18 C19 120.7(6) . . ?
O5 C18 C27 120.1(6) . . ?
C19 C18 C27 119.2(6) . . ?
C20 C19 C24 120.4(6) . . ?
C20 C19 C18 120.1(6) . . ?
C24 C19 C18 119.5(6) . . ?
C21 C20 C19 121.0(7) . . ?
C21 C20 H20 119.5 . . ?
C19 C20 H20 119.5 . . ?
C20 C21 C22 119.3(7) . . ?
C20 C21 H21 120.3 . . ?
C22 C21 H21 120.3 . . ?
C21 C22 C23 121.9(7) . . ?
C21 C22 H22 119.0 . . ?
C23 C22 H22 119.0 . . ?
C22 C23 C24 118.8(7) . . ?
C22 C23 H23 120.6 . . ?
C24 C23 H23 120.6 . . ?
C23 C24 C19 118.4(6) . . ?
C23 C24 C25 120.6(6) . . ?
C19 C24 C25 121.0(5) . . ?
C33 C25 C26 113.8(6) . . ?
C33 C25 C24 127.8(6) . . ?
C26 C25 C24 118.4(6) . . ?
C27 C26 C30 117.4(5) . . ?
C27 C26 C25 120.3(6) . . ?
C30 C26 C25 122.3(6) . . ?
N2 C27 C26 123.5(6) . . ?
N2 C27 C18 114.9(5) . . ?
C26 C27 C18 121.6(6) . . ?
N2 C28 C29 121.5(6) . . ?
N2 C28 H28 119.2 . . ?
C29 C28 H28 119.2 . . ?
C28 C29 C30 121.7(6) . . ?
C28 C29 H29 119.2 . . ?
C30 C29 H29 119.2 . . ?
C29 C30 C31 123.0(6) . . ?
C29 C30 C26 117.2(6) . . ?
C31 C30 C26 119.8(6) . . ?
C32 C31 C30 117.5(6) . . ?
C32 C31 H31 121.3 . . ?
C30 C31 H31 121.3 . . ?
O6 C32 C31 127.8(7) . . ?
O6 C32 C33 110.7(6) . . ?
C31 C32 C33 121.5(6) . . ?
C25 C33 O7 127.0(7) . . ?
C25 C33 C32 125.2(6) . . ?
O7 C33 C32 107.7(6) . . ?
O6 C34 O7 107.0(5) . . ?
O6 C34 H34A 110.3 . . ?
O7 C34 H34A 110.3 . . ?
O6 C34 H34B 110.3 . . ?
O7 C34 H34B 110.3 . . ?
H34A C34 H34B 108.6 . . ?
C36 C35 O8 103.3(12) . . ?
C36 C35 H35A 111.1 . . ?
O8 C35 H35A 111.1 . . ?
C36 C35 H35B 111.1 . . ?
O8 C35 H35B 111.1 . . ?
H35A C35 H35B 109.1 . . ?
C35 C36 H36A 109.5 . . ?
C35 C36 H36B 109.5 . . ?
H36A C36 H36B 109.5 . . ?
C35 C36 H36C 109.5 . . ?
H36A C36 H36C 109.5 . . ?
H36B C36 H36C 109.5 . . ?

loop_
_geom_bond_atom_site_label_1
_geom_bond_atom_site_label_2
_geom_bond_distance
_geom_bond_site_symmetry_2
_geom_bond_publ_flag
Co1 O1 2.088(4) 2_566 ?
Co1 O1 2.088(4) . ?
Co1 O4 2.089(6) 2_566 ?
Co1 O4 2.089(6) . ?
Co1 N1 2.113(5) 2_566 ?
Co1 N1 2.113(5) . ?
Co2 O8 2.087(5) 2_665 ?
Co2 O8 2.087(5) . ?
Co2 N2 2.088(5) 2_665 ?
Co2 N2 2.088(5) . ?
Co2 O5 2.091(5) 2_665 ?
Co2 O5 2.091(5) . ?
Cl1 O11 1.363(7) . ?
Cl1 O12 1.405(6) . ?
Cl1 O10 1.413(6) . ?
Cl1 O9 1.461(6) . ?
Cl2 O16 1.37(2) . ?
Cl2 O13 1.376(9) . ?
Cl2 O14 1.414(12) . ?
Cl2 O14' 1.415(17) . ?
Cl2 O15 1.438(12) . ?
Cl2 O16' 1.44(2) . ?
Cl2 O15' 1.447(17) . ?
O1 C1 1.251(7) . ?
O2 C15 1.357(8) . ?
O2 C17 1.421(9) . ?
O3 C16 1.371(8) . ?
O3 C17 1.440(8) . ?
O4 H4A 0.82(6) . ?
O4 H4B 0.82(5) . ?
O5 C18 1.250(7) . ?
O6 C32 1.332(8) . ?
O6 C34 1.428(10) . ?
O7 C33 1.366(8) . ?
O7 C34 1.440(9) . ?
O8 C35 1.539(17) . ?
O8 H8 0.83(8) . ?
N1 C11 1.344(8) . ?
N1 C10 1.350(8) . ?
N2 C27 1.342(8) . ?
N2 C28 1.357(8) . ?
C1 C2 1.441(9) . ?
C1 C10 1.474(8) . ?
C2 C3 1.389(9) . ?
C2 C7 1.410(9) . ?
C3 C4 1.386(10) . ?
C3 H3 0.9500 . ?
C4 C5 1.376(10) . ?
C4 H4C 0.9500 . ?
C5 C6 1.362(10) . ?
C5 H5 0.9500 . ?
C6 C7 1.401(9) . ?
C6 H6 0.9500 . ?
C7 C8 1.462(9) . ?
C8 C16 1.347(8) . ?
C8 C9 1.437(9) . ?
C9 C10 1.388(8) . ?
C9 C13 1.427(9) . ?
C11 C12 1.352(9) . ?
C11 H11 0.9500 . ?
C12 C13 1.402(10) . ?
C12 H12 0.9500 . ?
C13 C14 1.430(9) . ?
C14 C15 1.345(10) . ?
C14 H14 0.9500 . ?
C15 C16 1.424(10) . ?
C17 H17A 0.9900 . ?
C17 H17B 0.9900 . ?
C18 C19 1.450(9) . ?
C18 C27 1.454(9) . ?
C19 C20 1.389(10) . ?
C19 C24 1.414(9) . ?
C20 C21 1.373(10) . ?
C20 H20 0.9500 . ?
C21 C22 1.374(11) . ?
C21 H21 0.9500 . ?
C22 C23 1.404(11) . ?
C22 H22 0.9500 . ?
C23 C24 1.411(9) . ?
C23 H23 0.9500 . ?
C24 C25 1.476(9) . ?
C25 C33 1.346(9) . ?
C25 C26 1.447(8) . ?
C26 C27 1.397(8) . ?
C26 C30 1.445(9) . ?
C28 C29 1.374(9) . ?
C28 H28 0.9500 . ?
C29 C30 1.380(9) . ?
C29 H29 0.9500 . ?
C30 C31 1.400(8) . ?
C31 C32 1.375(9) . ?
C31 H31 0.9500 . ?
C32 C33 1.419(10) . ?
C34 H34A 0.9900 . ?
C34 H34B 0.9900 . ?
C35 C36 1.381(16) . ?
C35 H35A 0.9900 . ?
C35 H35B 0.9900 . ?
C36 H36A 0.9800 . ?
C36 H36B 0.9800 . ?
C36 H36C 0.9800 . ?

loop_
_geom_hbond_atom_site_label_D
_geom_hbond_atom_site_label_H
_geom_hbond_atom_site_label_A
_geom_hbond_distance_DH
_geom_hbond_distance_HA
_geom_hbond_distance_DA
_geom_hbond_angle_DHA
_geom_hbond_site_symmetry_A
O8 H8 Cl1 0.83(8) 2.86(8) 3.658(6) 160(7) 2_666
O8 H8 O11 0.83(8) 2.10(8) 2.913(10) 166(8) 2_666
O4 H4A O9 0.82(6) 1.99(5) 2.705(8) 146(8) 1_455

loop_
_geom_torsion_atom_site_label_1
_geom_torsion_atom_site_label_2
_geom_torsion_atom_site_label_3
_geom_torsion_atom_site_label_4
_geom_torsion
_geom_torsion_site_symmetry_1
_geom_torsion_site_symmetry_2
_geom_torsion_site_symmetry_3
_geom_torsion_site_symmetry_4
_geom_torsion_publ_flag
O4 Co1 O1 C1 97.4(5) 2_566 . . . ?
O4 Co1 O1 C1 -82.6(5) . . . . ?
N1 Co1 O1 C1 -173.5(4) 2_566 . . . ?
N1 Co1 O1 C1 6.5(4) . . . . ?
O8 Co2 O5 C18 93.0(5) 2_665 . . . ?
O8 Co2 O5 C18 -87.0(5) . . . . ?
N2 Co2 O5 C18 -177.9(4) 2_665 . . . ?
N2 Co2 O5 C18 2.1(4) . . . . ?
N2 Co2 O8 C35 14.9(8) 2_665 . . . ?
N2 Co2 O8 C35 -165.1(8) . . . . ?
O5 Co2 O8 C35 93.6(8) 2_665 . . . ?
O5 Co2 O8 C35 -86.4(8) . . . . ?
O1 Co1 N1 C11 -1.3(6) 2_566 . . . ?
O1 Co1 N1 C11 178.7(6) . . . . ?
O4 Co1 N1 C11 85.9(6) 2_566 . . . ?
O4 Co1 N1 C11 -94.1(6) . . . . ?
O1 Co1 N1 C10 173.2(4) 2_566 . . . ?
O1 Co1 N1 C10 -6.8(4) . . . . ?
O4 Co1 N1 C10 -99.6(4) 2_566 . . . ?
O4 Co1 N1 C10 80.4(4) . . . . ?
O8 Co2 N2 C27 -90.4(4) 2_665 . . . ?
O8 Co2 N2 C27 89.6(4) . . . . ?
O5 Co2 N2 C27 178.2(4) 2_665 . . . ?
O5 Co2 N2 C27 -1.8(4) . . . . ?
O8 Co2 N2 C28 88.2(5) 2_665 . . . ?
O8 Co2 N2 C28 -91.8(5) . . . . ?
O5 Co2 N2 C28 -3.2(5) 2_665 . . . ?
O5 Co2 N2 C28 176.8(5) . . . . ?
Co1 O1 C1 C2 172.1(5) . . . . ?
Co1 O1 C1 C10 -5.2(7) . . . . ?
O1 C1 C2 C3 1.3(10) . . . . ?
C10 C1 C2 C3 178.6(6) . . . . ?
O1 C1 C2 C7 -174.0(6) . . . . ?
C10 C1 C2 C7 3.3(9) . . . . ?
C7 C2 C3 C4 0.7(12) . . . . ?
C1 C2 C3 C4 -174.7(7) . . . . ?
C2 C3 C4 C5 2.1(12) . . . . ?
C3 C4 C5 C6 -4.2(13) . . . . ?
C4 C5 C6 C7 3.4(12) . . . . ?
C5 C6 C7 C2 -0.4(11) . . . . ?
C5 C6 C7 C8 179.8(7) . . . . ?
C3 C2 C7 C6 -1.5(10) . . . . ?
C1 C2 C7 C6 173.7(6) . . . . ?
C3 C2 C7 C8 178.2(6) . . . . ?
C1 C2 C7 C8 -6.6(10) . . . . ?
C6 C7 C8 C16 1.1(11) . . . . ?
C2 C7 C8 C16 -178.6(6) . . . . ?
C6 C7 C8 C9 -176.1(6) . . . . ?
C2 C7 C8 C9 4.2(9) . . . . ?
C16 C8 C9 C10 -175.9(6) . . . . ?
C7 C8 C9 C10 1.6(9) . . . . ?
C16 C8 C9 C13 -0.7(9) . . . . ?
C7 C8 C9 C13 176.8(6) . . . . ?
C11 N1 C10 C9 0.7(9) . . . . ?
Co1 N1 C10 C9 -174.6(5) . . . . ?
C11 N1 C10 C1 -178.4(5) . . . . ?
Co1 N1 C10 C1 6.3(7) . . . . ?
C13 C9 C10 N1 0.5(9) . . . . ?
C8 C9 C10 N1 176.0(6) . . . . ?
C13 C9 C10 C1 179.6(6) . . . . ?
C8 C9 C10 C1 -5.0(9) . . . . ?
O1 C1 C10 N1 -0.9(9) . . . . ?
C2 C1 C10 N1 -178.3(5) . . . . ?
O1 C1 C10 C9 -180.0(6) . . . . ?
C2 C1 C10 C9 2.6(9) . . . . ?
C10 N1 C11 C12 -0.4(10) . . . . ?
Co1 N1 C11 C12 173.9(5) . . . . ?
N1 C11 C12 C13 -1.2(11) . . . . ?
C11 C12 C13 C9 2.3(10) . . . . ?
C11 C12 C13 C14 -177.1(7) . . . . ?
C10 C9 C13 C12 -2.0(9) . . . . ?
C8 C9 C13 C12 -177.4(6) . . . . ?
C10 C9 C13 C14 177.5(6) . . . . ?
C8 C9 C13 C14 2.1(10) . . . . ?
C12 C13 C14 C15 176.9(7) . . . . ?
C9 C13 C14 C15 -2.5(10) . . . . ?
C13 C14 C15 O2 -178.3(7) . . . . ?
C13 C14 C15 C16 1.8(11) . . . . ?
C17 O2 C15 C14 178.6(8) . . . . ?
C17 O2 C15 C16 -1.5(8) . . . . ?
C9 C8 C16 O3 -179.5(6) . . . . ?
C7 C8 C16 O3 3.1(11) . . . . ?
C9 C8 C16 C15 -0.2(10) . . . . ?
C7 C8 C16 C15 -177.6(6) . . . . ?
C17 O3 C16 C8 -177.7(7) . . . . ?
C17 O3 C16 C15 2.9(8) . . . . ?
C14 C15 C16 C8 -0.4(12) . . . . ?
O2 C15 C16 C8 179.6(6) . . . . ?
C14 C15 C16 O3 179.0(6) . . . . ?
O2 C15 C16 O3 -0.9(8) . . . . ?
C15 O2 C17 O3 3.2(8) . . . . ?
C16 O3 C17 O2 -3.8(8) . . . . ?
Co2 O5 C18 C19 -179.7(4) . . . . ?
Co2 O5 C18 C27 -2.0(7) . . . . ?
O5 C18 C19 C20 -1.4(10) . . . . ?
C27 C18 C19 C20 -179.2(6) . . . . ?
O5 C18 C19 C24 179.7(6) . . . . ?
C27 C18 C19 C24 2.0(9) . . . . ?
C24 C19 C20 C21 -2.9(10) . . . . ?
C18 C19 C20 C21 178.3(6) . . . . ?
C19 C20 C21 C22 3.2(11) . . . . ?
C20 C21 C22 C23 -1.1(11) . . . . ?
C21 C22 C23 C24 -1.2(10) . . . . ?
C22 C23 C24 C19 1.6(9) . . . . ?
C22 C23 C24 C25 -176.7(6) . . . . ?
C20 C19 C24 C23 0.4(9) . . . . ?
C18 C19 C24 C23 179.2(6) . . . . ?
C20 C19 C24 C25 178.7(6) . . . . ?
C18 C19 C24 C25 -2.5(9) . . . . ?
C23 C24 C25 C33 1.6(10) . . . . ?
C19 C24 C25 C33 -176.6(6) . . . . ?
C23 C24 C25 C26 179.2(5) . . . . ?
C19 C24 C25 C26 1.0(9) . . . . ?
C33 C25 C26 C27 178.9(6) . . . . ?
C24 C25 C26 C27 1.0(9) . . . . ?
C33 C25 C26 C30 0.4(9) . . . . ?
C24 C25 C26 C30 -177.5(5) . . . . ?
C28 N2 C27 C26 0.8(9) . . . . ?
Co2 N2 C27 C26 179.6(5) . . . . ?
C28 N2 C27 C18 -177.4(5) . . . . ?
Co2 N2 C27 C18 1.4(7) . . . . ?
C30 C26 C27 N2 -0.9(9) . . . . ?
C25 C26 C27 N2 -179.5(5) . . . . ?
C30 C26 C27 C18 177.1(5) . . . . ?
C25 C26 C27 C18 -1.5(9) . . . . ?
O5 C18 C27 N2 0.4(9) . . . . ?
C19 C18 C27 N2 178.2(5) . . . . ?
O5 C18 C27 C26 -177.8(6) . . . . ?
C19 C18 C27 C26 0.0(9) . . . . ?
C27 N2 C28 C29 0.5(9) . . . . ?
Co2 N2 C28 C29 -178.1(5) . . . . ?
N2 C28 C29 C30 -1.6(10) . . . . ?
C28 C29 C30 C31 -179.8(6) . . . . ?
C28 C29 C30 C26 1.3(9) . . . . ?
C27 C26 C30 C29 -0.2(8) . . . . ?
C25 C26 C30 C29 178.4(6) . . . . ?
C27 C26 C30 C31 -179.0(6) . . . . ?
C25 C26 C30 C31 -0.4(9) . . . . ?
C29 C30 C31 C32 -178.4(6) . . . . ?
C26 C30 C31 C32 0.4(9) . . . . ?
C34 O6 C32 C31 179.3(7) . . . . ?
C34 O6 C32 C33 -3.8(8) . . . . ?
C30 C31 C32 O6 176.2(6) . . . . ?
C30 C31 C32 C33 -0.4(10) . . . . ?
C26 C25 C33 O7 -177.6(6) . . . . ?
C24 C25 C33 O7 0.1(11) . . . . ?
C26 C25 C33 C32 -0.4(10) . . . . ?
C24 C25 C33 C32 177.3(6) . . . . ?
C34 O7 C33 C25 179.9(7) . . . . ?
C34 O7 C33 C32 2.3(8) . . . . ?
O6 C32 C33 C25 -176.7(6) . . . . ?
C31 C32 C33 C25 0.4(11) . . . . ?
O6 C32 C33 O7 1.0(8) . . . . ?
C31 C32 C33 O7 178.1(6) . . . . ?
C32 O6 C34 O7 5.1(8) . . . . ?
C33 O7 C34 O6 -4.5(8) . . . . ?
Co2 O8 C35 C36 84.3(11) . . . . ?
